data_4101563
loop_
_publ_author_name
'Maeda, Hiromitsu'
'Hasegawa, Masahiro'
'Hashimoto, Takashi'
'Kakimoto, Takuya'
'Nishio, Satoru'
'Nakanishi, Takashi'

_publ_section_title
;
 Nanoscale spherical architectures fabricated by metal coordination of
 multiple dipyrrin moieties.
;
_journal_issue 31
_journal_name_full 'Journal of the American Chemical Society'
_journal_page_first 10024
_journal_page_last 10025
_journal_paper_doi 10.1021/ja0637301
_journal_volume 128
_journal_year 2006
_chemical_formula_moiety '2(C46 H30 N4 Zn), C4.37 O0.63, C4 O '
_chemical_formula_sum 'C50 H30 N4 O Zn'
_chemical_formula_weight 768.15
_chemical_name_systematic
; 
 ? 
;
_space_group_IT_number 14
_symmetry_cell_setting monoclinic
_symmetry_Int_Tables_number 14
_symmetry_space_group_name_Hall '-P 2yn'
_symmetry_space_group_name_H-M 'P 1 21/n 1'
_atom_sites_solution_hydrogens geom
_atom_sites_solution_primary direct
_atom_sites_solution_secondary difmap
_audit_creation_method SHELXL-97
_cell_angle_alpha 90.00
_cell_angle_beta 92.536(7)
_cell_angle_gamma 90.00
_cell_formula_units_Z 8
_cell_length_a 10.2186(17)
_cell_length_b 22.041(3)
_cell_length_c 35.814(6)
_cell_measurement_reflns_used 30489
_cell_measurement_temperature 123(2)
_cell_measurement_theta_max 27.6
_cell_measurement_theta_min 3.0
_cell_volume 8058(2)
_computing_cell_refinement PROCESS-AUTO
_computing_data_collection PROCESS-AUTO
_computing_data_reduction CrystalStructure
_computing_structure_refinement 'SHELXL-97 (Sheldrick, 1997)'
_computing_structure_solution 'SHELXS-97 (Sheldrick, 1990)'
_diffrn_ambient_temperature 123(2)
_diffrn_detector_area_resol_mean 10.00
_diffrn_measured_fraction_theta_full 0.990
_diffrn_measured_fraction_theta_max 0.990
_diffrn_measurement_device_type 'Rigaku RAXIS-RAPID'
_diffrn_measurement_method \w
_diffrn_radiation_monochromator graphite
_diffrn_radiation_source 'fine-focus sealed tube'
_diffrn_radiation_type MoK\a
_diffrn_radiation_wavelength 0.71075
_diffrn_reflns_av_R_equivalents 0.1120
_diffrn_reflns_av_sigmaI/netI 0.1065
_diffrn_reflns_limit_h_max 12
_diffrn_reflns_limit_h_min -11
_diffrn_reflns_limit_k_max 26
_diffrn_reflns_limit_k_min -26
_diffrn_reflns_limit_l_max 42
_diffrn_reflns_limit_l_min -42
_diffrn_reflns_number 54701
_diffrn_reflns_theta_full 25.00
_diffrn_reflns_theta_max 25.00
_diffrn_reflns_theta_min 2.99
_exptl_absorpt_coefficient_mu 0.652
_exptl_absorpt_correction_T_max 0.9681
_exptl_absorpt_correction_T_min 0.8540
_exptl_absorpt_correction_type none
_exptl_crystal_colour orange
_exptl_crystal_density_diffrn 1.266
_exptl_crystal_density_method 'not measured'
_exptl_crystal_description prism
_exptl_crystal_F_000 3168
_exptl_crystal_size_max 0.25
_exptl_crystal_size_mid 0.10
_exptl_crystal_size_min 0.05
_refine_diff_density_max 0.894
_refine_diff_density_min -0.632
_refine_diff_density_rms 0.085
_refine_ls_extinction_method none
_refine_ls_goodness_of_fit_ref 1.035
_refine_ls_hydrogen_treatment constr
_refine_ls_matrix_type full
_refine_ls_number_parameters 1091
_refine_ls_number_reflns 14022
_refine_ls_number_restraints 232
_refine_ls_restrained_S_all 1.038
_refine_ls_R_factor_all 0.1403
_refine_ls_R_factor_gt 0.0782
_refine_ls_shift/su_max 0.001
_refine_ls_shift/su_mean 0.000
_refine_ls_structure_factor_coef Fsqd
_refine_ls_weighting_details 'calc w=1/[\s^2^(Fo^2^)+(0.0952P)^2^+10.2348P] where P=(Fo^2^+2Fc^2^)/3'
_refine_ls_weighting_scheme calc
_refine_ls_wR_factor_gt 0.1852
_refine_ls_wR_factor_ref 0.2178
_reflns_number_gt 8153
_reflns_number_total 14022
_reflns_threshold_expression >2sigma(I)
_cod_data_source_file ja0637301si20060528_062103.cif
_cod_data_source_block 60520mae
_cod_original_sg_symbol_H-M 'P 21/n'
_cod_database_code 4101563

loop_
_symmetry_equiv_pos_as_xyz
'x, y, z'
'-x+1/2, y+1/2, -z+1/2'
'-x, -y, -z'
'x-1/2, -y-1/2, z-1/2'

loop_
_atom_site_label
_atom_site_type_symbol
_atom_site_fract_x
_atom_site_fract_y
_atom_site_fract_z
_atom_site_U_iso_or_equiv
_atom_site_adp_type
_atom_site_occupancy
_atom_site_symmetry_multiplicity
_atom_site_calc_flag
_atom_site_refinement_flags
_atom_site_disorder_assembly
_atom_site_disorder_group
Zn1 Zn 0.53988(6) 0.00084(2) 0.215272(15) 0.02720(19) Uani 1 1 d . . .
N1 N 0.6234(4) -0.07837(18) 0.20882(12) 0.0291(11) Uani 1 1 d . . .
N2 N 0.4478(4) -0.00161(17) 0.16597(11) 0.0264(10) Uani 1 1 d . . .
N3 N 0.6328(4) 0.07891(18) 0.22166(11) 0.0295(11) Uani 1 1 d . . .
N4 N 0.4584(4) 0.00669(17) 0.26418(11) 0.0268(10) Uani 1 1 d . . .
C1 C 0.6990(6) -0.1085(2) 0.23362(16) 0.0393(15) Uani 1 1 d . . .
H1 H 0.7288 -0.0922 0.2570 0.047 Uiso 1 1 calc R . .
C2 C 0.7297(7) -0.1667(3) 0.22143(16) 0.0449(16) Uani 1 1 d . . .
H2 H 0.7824 -0.1961 0.2343 0.054 Uiso 1 1 calc R . .
C3 C 0.6674(6) -0.1724(2) 0.18671(16) 0.0388(15) Uani 1 1 d . . .
H3 H 0.6683 -0.2072 0.1711 0.047 Uiso 1 1 calc R . .
C4 C 0.6021(5) -0.1176(2) 0.17851(14) 0.0283(12) Uani 1 1 d . . .
C5 C 0.5263(5) -0.1020(2) 0.14583(14) 0.0291(13) Uani 1 1 d . . .
C6 C 0.4588(5) -0.0480(2) 0.13957(14) 0.0289(12) Uani 1 1 d . . .
C7 C 0.3921(6) -0.0288(3) 0.10585(15) 0.0395(15) Uani 1 1 d . . .
H4 H 0.3833 -0.0513 0.0833 0.047 Uiso 1 1 calc R . .
C8 C 0.3426(6) 0.0284(3) 0.11195(15) 0.0444(16) Uani 1 1 d . . .
H5 H 0.2938 0.0528 0.0945 0.053 Uiso 1 1 calc R . .
C9 C 0.3787(6) 0.0433(2) 0.14906(14) 0.0326(13) Uani 1 1 d . . .
H6 H 0.3571 0.0805 0.1608 0.039 Uiso 1 1 calc R . .
C10 C 0.5211(6) -0.1477(2) 0.11528(15) 0.0348(14) Uani 1 1 d . . .
C11 C 0.6352(6) -0.1699(2) 0.10084(15) 0.0360(14) Uani 1 1 d . . .
H7 H 0.7172 -0.1564 0.1113 0.043 Uiso 1 1 calc R . .
C12 C 0.6335(7) -0.2113(3) 0.07172(16) 0.0467(17) Uani 1 1 d . . .
H8 H 0.7132 -0.2257 0.0623 0.056 Uiso 1 1 calc R . .
C13 C 0.5142(8) -0.2314(3) 0.05649(19) 0.060(2) Uani 1 1 d . . .
C14 C 0.3999(8) -0.2101(3) 0.0711(2) 0.067(2) Uani 1 1 d . . .
H9 H 0.3178 -0.2238 0.0609 0.081 Uiso 1 1 calc R . .
C15 C 0.4032(7) -0.1696(3) 0.10007(17) 0.0496(17) Uani 1 1 d . . .
H10 H 0.3234 -0.1562 0.1099 0.060 Uiso 1 1 calc R . .
C16 C 0.5137(9) -0.2746(4) 0.0258(2) 0.092(3) Uani 1 1 d . A .
C17 C 0.5204(11) -0.3102(5) 0.0014(3) 0.138(5) Uani 1 1 d . . .
C18A C 0.5514(14) -0.3435(6) -0.0338(4) 0.077(3) Uani 0.647(8) 1 d PU A 1
C19A C 0.6742(15) -0.3600(6) -0.0413(4) 0.094(4) Uani 0.647(8) 1 d PU A 1
H71 H 0.7468 -0.3446 -0.0268 0.112 Uiso 0.647(8) 1 calc PR A 1
C20A C 0.6939(17) -0.4008(7) -0.0711(4) 0.105(4) Uani 0.647(8) 1 d PU A 1
H72 H 0.7792 -0.4141 -0.0769 0.126 Uiso 0.647(8) 1 calc PR A 1
C21A C 0.5875(16) -0.4197(7) -0.0908(4) 0.096(4) Uani 0.647(8) 1 d PU A 1
H73 H 0.5984 -0.4471 -0.1109 0.115 Uiso 0.647(8) 1 calc PR A 1
C22A C 0.4785(17) -0.4038(6) -0.0842(4) 0.088(4) Uani 0.647(8) 1 d PU A 1
H74 H 0.4050 -0.4195 -0.0982 0.106 Uiso 0.647(8) 1 calc PR A 1
C23A C 0.4617(15) -0.3618(6) -0.0557(3) 0.078(3) Uani 0.647(8) 1 d PU A 1
H75 H 0.3762 -0.3461 -0.0527 0.093 Uiso 0.647(8) 1 calc PR A 1
C18B C 0.488(2) -0.3761(8) -0.0158(5) 0.099(6) Uani 0.353(8) 1 d PGU A 2
C19B C 0.5834(19) -0.4208(10) -0.0121(5) 0.126(7) Uani 0.353(8) 1 d PGU A 2
H76 H 0.6454 -0.4200 0.0085 0.151 Uiso 0.353(8) 1 calc PR A 2
C20B C 0.5883(19) -0.4668(8) -0.0385(6) 0.134(7) Uani 0.353(8) 1 d PGU A 2
H77 H 0.6536 -0.4974 -0.0361 0.160 Uiso 0.353(8) 1 calc PR A 2
C21B C 0.498(2) -0.4681(8) -0.0686(5) 0.120(7) Uani 0.353(8) 1 d PGU A 2
H78 H 0.5009 -0.4995 -0.0867 0.144 Uiso 0.353(8) 1 calc PR A 2
C22B C 0.402(2) -0.4233(10) -0.0723(5) 0.114(6) Uani 0.353(8) 1 d PGU A 2
H79 H 0.3402 -0.4242 -0.0929 0.137 Uiso 0.353(8) 1 calc PR A 2
C23B C 0.3973(19) -0.3773(9) -0.0458(6) 0.101(6) Uani 0.353(8) 1 d PGU A 2
H80 H 0.3320 -0.3467 -0.0483 0.121 Uiso 0.353(8) 1 calc PR A 2
C24 C 0.7220(6) 0.1026(2) 0.19978(15) 0.0350(14) Uani 1 1 d . . .
H16 H 0.7427 0.0862 0.1762 0.042 Uiso 1 1 calc R . .
C25 C 0.7816(6) 0.1544(2) 0.21548(15) 0.0352(14) Uani 1 1 d . . .
H17 H 0.8486 0.1782 0.2052 0.042 Uiso 1 1 calc R . .
C26 C 0.7231(6) 0.1640(2) 0.24910(15) 0.0329(14) Uani 1 1 d . . .
H18 H 0.7419 0.1959 0.2663 0.040 Uiso 1 1 calc R . .
C27 C 0.6286(5) 0.1165(2) 0.25295(14) 0.0264(12) Uani 1 1 d . . .
C28 C 0.5477(5) 0.1068(2) 0.28279(13) 0.0248(12) Uani 1 1 d . . .
C29 C 0.4670(5) 0.0567(2) 0.28812(13) 0.0246(12) Uani 1 1 d . . .
C30 C 0.3765(5) 0.0483(2) 0.31668(14) 0.0321(13) Uani 1 1 d . . .
H19 H 0.3621 0.0752 0.3368 0.039 Uiso 1 1 calc R . .
C31 C 0.3134(6) -0.0061(2) 0.30984(15) 0.0362(14) Uani 1 1 d . . .
H20 H 0.2468 -0.0237 0.3240 0.043 Uiso 1 1 calc R . .
C32 C 0.3677(5) -0.0305(2) 0.27743(14) 0.0306(13) Uani 1 1 d . . .
H21 H 0.3431 -0.0683 0.2665 0.037 Uiso 1 1 calc R . .
C33 C 0.5463(5) 0.1551(2) 0.31197(14) 0.0274(12) Uani 1 1 d . . .
C34 C 0.5104(5) 0.2145(2) 0.30185(15) 0.0318(13) Uani 1 1 d . . .
H22 H 0.4927 0.2242 0.2763 0.038 Uiso 1 1 calc R . .
C35 C 0.5007(6) 0.2589(2) 0.32863(15) 0.0349(14) Uani 1 1 d . . .
H23 H 0.4760 0.2989 0.3214 0.042 Uiso 1 1 calc R . .
C36 C 0.5267(6) 0.2457(2) 0.36609(15) 0.0320(13) Uani 1 1 d . . .
C37 C 0.5673(6) 0.1869(3) 0.37583(15) 0.0417(15) Uani 1 1 d . . .
H24 H 0.5890 0.1776 0.4013 0.050 Uiso 1 1 calc R . .
C38 C 0.5760(6) 0.1428(2) 0.34944(15) 0.0380(15) Uani 1 1 d . . .
H25 H 0.6028 0.1031 0.3567 0.046 Uiso 1 1 calc R . .
C39 C 0.5066(6) 0.2903(2) 0.39456(16) 0.0367(14) Uani 1 1 d . . .
C40 C 0.4834(6) 0.3267(2) 0.41767(16) 0.0346(14) Uani 1 1 d . . .
C41 C 0.4492(6) 0.3683(2) 0.44644(14) 0.0323(13) Uani 1 1 d . . .
C42 C 0.4097(5) 0.4278(2) 0.43717(15) 0.0335(13) Uani 1 1 d . . .
H26 H 0.4069 0.4408 0.4119 0.040 Uiso 1 1 calc R . .
C43 C 0.3752(6) 0.4669(3) 0.46487(15) 0.0360(14) Uani 1 1 d . . .
H27 H 0.3491 0.5072 0.4587 0.043 Uiso 1 1 calc R . .
C44 C 0.3784(6) 0.4478(3) 0.50188(15) 0.0374(14) Uani 1 1 d . . .
H28 H 0.3539 0.4750 0.5209 0.045 Uiso 1 1 calc R . .
C45 C 0.4167(6) 0.3900(3) 0.51099(15) 0.0372(14) Uani 1 1 d . . .
H29 H 0.4186 0.3772 0.5363 0.045 Uiso 1 1 calc R . .
C46 C 0.4526(6) 0.3502(3) 0.48356(15) 0.0355(14) Uani 1 1 d . . .
H30 H 0.4797 0.3102 0.4901 0.043 Uiso 1 1 calc R . .
Zn2 Zn 0.04146(6) 0.98933(3) 0.211130(16) 0.02903(19) Uani 1 1 d . . .
N5 N -0.0581(4) 0.99644(18) 0.16308(11) 0.0284(10) Uani 1 1 d . . .
N6 N 0.1229(4) 1.06951(18) 0.20597(12) 0.0301(11) Uani 1 1 d . . .
N7 N -0.0405(4) 0.98211(19) 0.25995(12) 0.0320(11) Uani 1 1 d . . .
N8 N 0.1372(5) 0.91181(19) 0.21678(12) 0.0316(11) Uani 1 1 d . . .
C47 C -0.1380(6) 0.9546(2) 0.14681(15) 0.0343(14) Uani 1 1 d . . .
H31 H -0.1558 0.9160 0.1571 0.041 Uiso 1 1 calc R . .
C48 C -0.1914(6) 0.9760(3) 0.11253(15) 0.0419(15) Uani 1 1 d . . .
H32 H -0.2490 0.9545 0.0957 0.050 Uiso 1 1 calc R . .
C49 C -0.1451(6) 1.0333(3) 0.10785(15) 0.0351(14) Uani 1 1 d . . .
H33 H -0.1652 1.0593 0.0872 0.042 Uiso 1 1 calc R . .
C50 C -0.0614(5) 1.0471(2) 0.13943(14) 0.0295(13) Uani 1 1 d . . .
C51 C 0.0086(6) 1.1008(2) 0.14701(14) 0.0285(13) Uani 1 1 d . . .
C52 C 0.0944(5) 1.1120(2) 0.17805(14) 0.0264(12) Uani 1 1 d . . .
C53 C 0.1616(6) 1.1661(2) 0.18711(15) 0.0358(14) Uani 1 1 d . . .
H34 H 0.1586 1.2026 0.1730 0.043 Uiso 1 1 calc R . .
C54 C 0.2316(6) 1.1567(2) 0.21973(15) 0.0385(15) Uani 1 1 d . . .
H35 H 0.2880 1.1848 0.2326 0.046 Uiso 1 1 calc R . .
C55 C 0.2039(6) 1.0976(2) 0.23052(15) 0.0350(14) Uani 1 1 d . . .
H36 H 0.2388 1.0793 0.2528 0.042 Uiso 1 1 calc R . .
C56 C -0.0133(6) 1.1515(2) 0.11961(14) 0.0302(13) Uani 1 1 d . . .
C57 C -0.1373(6) 1.1751(2) 0.11159(15) 0.0355(14) Uani 1 1 d . . .
H37 H -0.2103 1.1591 0.1238 0.043 Uiso 1 1 calc R . .
C58 C -0.1560(6) 1.2216(3) 0.08608(16) 0.0420(16) Uani 1 1 d . . .
H38 H -0.2415 1.2374 0.0811 0.050 Uiso 1 1 calc R . .
C59 C -0.0511(7) 1.2456(2) 0.06763(15) 0.0422(16) Uani 1 1 d . . .
C60 C 0.0726(6) 1.2228(2) 0.07580(14) 0.0350(14) Uani 1 1 d . . .
H39 H 0.1455 1.2391 0.0636 0.042 Uiso 1 1 calc R . .
C61 C 0.0920(6) 1.1762(2) 0.10160(14) 0.0301(13) Uani 1 1 d . . .
H40 H 0.1779 1.1611 0.1070 0.036 Uiso 1 1 calc R . .
C62 C -0.0687(8) 1.2916(3) 0.03979(18) 0.056(2) Uani 1 1 d . B .
C63 C -0.0801(9) 1.3281(3) 0.01546(19) 0.077(3) Uani 1 1 d . . .
C64A C -0.0618(10) 1.3734(4) -0.01573(19) 0.084(4) Uani 0.680(8) 1 d PGU B 3
C65A C -0.1689(9) 1.3770(4) -0.0410(2) 0.093(4) Uani 0.680(8) 1 d PGU B 3
H61 H -0.2422 1.3511 -0.0382 0.112 Uiso 0.680(8) 1 calc PR B 3
C66A C -0.1688(9) 1.4185(4) -0.0702(2) 0.100(4) Uani 0.680(8) 1 d PGU B 3
H62 H -0.2419 1.4210 -0.0874 0.120 Uiso 0.680(8) 1 calc PR B 3
C67A C -0.0616(11) 1.4564(4) -0.0742(2) 0.113(4) Uani 0.680(8) 1 d PGU B 3
H63 H -0.0615 1.4848 -0.0941 0.136 Uiso 0.680(8) 1 calc PR B 3
C68A C 0.0455(9) 1.4528(4) -0.0489(3) 0.131(4) Uani 0.680(8) 1 d PGU B 3
H64 H 0.1188 1.4787 -0.0516 0.157 Uiso 0.680(8) 1 calc PR B 3
C69A C 0.0453(9) 1.4113(4) -0.0197(2) 0.121(4) Uani 0.680(8) 1 d PGU B 3
H65 H 0.1185 1.4088 -0.0025 0.146 Uiso 0.680(8) 1 calc PR B 3
C64B C -0.158(2) 1.3635(6) -0.0135(3) 0.083(6) Uani 0.320(8) 1 d PGU B 4
C65B C -0.137(2) 1.3458(6) -0.0500(4) 0.083(6) Uani 0.320(8) 1 d PGU B 4
H66 H -0.1017 1.3068 -0.0548 0.100 Uiso 0.320(8) 1 calc PR B 4
C66B C -0.166(2) 1.3852(7) -0.0795(3) 0.087(6) Uani 0.320(8) 1 d PGU B 4
H67 H -0.1513 1.3731 -0.1044 0.105 Uiso 0.320(8) 1 calc PR B 4
C67B C -0.217(2) 1.4424(6) -0.0725(3) 0.094(6) Uani 0.320(8) 1 d PGU B 4
H68 H -0.2373 1.4693 -0.0926 0.113 Uiso 0.320(8) 1 calc PR B 4
C68B C -0.239(2) 1.4601(6) -0.0360(4) 0.097(6) Uani 0.320(8) 1 d PGU B 4
H69 H -0.2736 1.4991 -0.0312 0.117 Uiso 0.320(8) 1 calc PR B 4
C69B C -0.209(2) 1.4206(7) -0.0065(3) 0.093(6) Uani 0.320(8) 1 d PGU B 4
H70 H -0.2240 1.4327 0.0184 0.112 Uiso 0.320(8) 1 calc PR B 4
C70 C -0.1200(6) 1.0214(3) 0.27608(15) 0.0365(14) Uani 1 1 d . . .
H46 H -0.1447 1.0597 0.2658 0.044 Uiso 1 1 calc R . .
C71 C -0.1625(7) 0.9987(3) 0.31023(16) 0.0463(16) Uani 1 1 d . . .
H47 H -0.2207 1.0180 0.3264 0.056 Uiso 1 1 calc R . .
C72 C -0.1035(6) 0.9436(3) 0.31547(15) 0.0432(16) Uani 1 1 d . . .
H48 H -0.1125 0.9175 0.3363 0.052 Uiso 1 1 calc R . .
C73 C -0.0265(6) 0.9323(2) 0.28430(15) 0.0343(14) Uani 1 1 d . . .
C74 C 0.0523(6) 0.8820(2) 0.27795(16) 0.0351(14) Uani 1 1 d . C .
C75 C 0.1314(6) 0.8727(2) 0.24763(16) 0.0322(13) Uani 1 1 d . . .
C76 C 0.2245(6) 0.8256(2) 0.24277(17) 0.0423(16) Uani 1 1 d . . .
H49 H 0.2411 0.7923 0.2592 0.051 Uiso 1 1 calc R . .
C77 C 0.2858(6) 0.8367(2) 0.21021(18) 0.0429(16) Uani 1 1 d . . .
H50 H 0.3535 0.8134 0.1999 0.051 Uiso 1 1 calc R . .
C78 C 0.2277(6) 0.8898(2) 0.19520(17) 0.0388(15) Uani 1 1 d . . .
H51 H 0.2507 0.9077 0.1723 0.047 Uiso 1 1 calc R . .
C79 C 0.0569(6) 0.8350(2) 0.30800(16) 0.0380(15) Uani 1 1 d . . .
C80A C 0.1662(12) 0.8294(5) 0.3295(4) 0.033(3) Uani 0.58(2) 1 d P C 5
H81 H 0.2420 0.8523 0.3244 0.040 Uiso 0.58(2) 1 calc PR C 5
C81A C 0.1672(13) 0.7888(5) 0.3598(3) 0.032(3) Uani 0.58(2) 1 d P C 5
H82 H 0.2434 0.7865 0.3759 0.039 Uiso 0.58(2) 1 calc PR C 5
C80B C 0.106(2) 0.8528(10) 0.3475(6) 0.058(8) Uani 0.42(2) 1 d P C 6
H83 H 0.1361 0.8930 0.3519 0.070 Uiso 0.42(2) 1 calc PR C 6
C81B C 0.106(2) 0.8134(10) 0.3759(6) 0.053(7) Uani 0.42(2) 1 d P C 6
H84 H 0.1352 0.8248 0.4005 0.064 Uiso 0.42(2) 1 calc PR C 6
C82 C 0.0605(6) 0.7517(3) 0.36712(17) 0.0393(15) Uani 1 1 d . . .
C83A C -0.0421(19) 0.7525(8) 0.3386(5) 0.049(4) Uani 0.58(2) 1 d PU C 5
H85 H -0.1101 0.7232 0.3395 0.058 Uiso 0.58(2) 1 calc PR C 5
C84A C -0.0460(19) 0.7935(8) 0.3100(5) 0.048(4) Uani 0.58(2) 1 d PU C 5
H86 H -0.1169 0.7938 0.2920 0.057 Uiso 0.58(2) 1 calc PR C 5
C83B C 0.011(2) 0.7383(10) 0.3356(7) 0.035(4) Uani 0.42(2) 1 d PU C 6
H87 H -0.0250 0.6990 0.3316 0.042 Uiso 0.42(2) 1 calc PR C 6
C84B C 0.008(2) 0.7802(10) 0.3057(6) 0.032(4) Uani 0.42(2) 1 d PU C 6
H88 H -0.0330 0.7678 0.2825 0.038 Uiso 0.42(2) 1 calc PR C 6
C85 C 0.0604(6) 0.7116(3) 0.39921(17) 0.0419(15) Uani 1 1 d . C .
C86 C 0.0654(6) 0.6807(3) 0.42609(17) 0.0394(15) Uani 1 1 d . . .
C87 C 0.0711(6) 0.6434(2) 0.45932(15) 0.0357(14) Uani 1 1 d . C .
C88 C 0.1909(6) 0.6313(2) 0.47783(15) 0.0359(14) Uani 1 1 d . . .
H56 H 0.2690 0.6483 0.4688 0.043 Uiso 1 1 calc R C .
C89 C 0.1968(6) 0.5948(2) 0.50921(16) 0.0371(14) Uani 1 1 d . C .
H57 H 0.2790 0.5871 0.5217 0.044 Uiso 1 1 calc R . .
C90 C 0.0856(7) 0.5698(3) 0.52246(17) 0.0500(18) Uani 1 1 d . . .
H58 H 0.0903 0.5446 0.5440 0.060 Uiso 1 1 calc R C .
C91 C -0.0343(7) 0.5815(3) 0.50415(18) 0.062(2) Uani 1 1 d . C .
H59 H -0.1120 0.5645 0.5133 0.074 Uiso 1 1 calc R . .
C92 C -0.0413(6) 0.6176(3) 0.47293(18) 0.0547(19) Uani 1 1 d . . .
H60 H -0.1238 0.6250 0.4605 0.066 Uiso 1 1 calc R C .
O2S O 0.8157(11) 0.3592(5) 0.1354(3) 0.197(4) Uiso 1 1 d . . .
C5S C 0.877(2) 0.3242(8) 0.1713(5) 0.203(7) Uiso 1 1 d . . .
C6S C 1.0064(19) 0.3323(8) 0.1636(5) 0.198(7) Uiso 1 1 d . . .
C7S C 1.0126(17) 0.3799(8) 0.1305(5) 0.185(6) Uiso 1 1 d . . .
C8S C 0.8959(17) 0.4105(7) 0.1167(4) 0.176(6) Uiso 1 1 d . . .
O1S O 0.4583(14) 0.6776(6) 0.1893(4) 0.138(5) Uiso 0.630(9) 1 d P D 7
C1S C 0.5610(19) 0.6645(9) 0.1607(6) 0.106(6) Uiso 0.630(9) 1 d P D 7
C2S C 0.466(2) 0.6194(9) 0.1346(6) 0.120(6) Uiso 0.630(9) 1 d P D 7
C3S C 0.3363(17) 0.6402(7) 0.1400(5) 0.097(5) Uiso 0.630(9) 1 d P D 7
C4S C 0.3382(14) 0.6848(6) 0.1669(4) 0.075(4) Uiso 0.630(9) 1 d P D 7
C1H C 0.607(3) 0.5603(11) 0.0467(7) 0.101(9) Uiso 0.370(9) 1 d PD D 8
C2H C 0.632(3) 0.5934(13) 0.0829(7) 0.127(11) Uiso 0.370(9) 1 d PD D 8
C3H C 0.530(3) 0.6146(11) 0.1088(7) 0.094(8) Uiso 0.370(9) 1 d PD D 8
C4H C 0.554(3) 0.6524(12) 0.1431(7) 0.085(8) Uiso 0.370(9) 1 d PD D 8
C5H C 0.417(5) 0.665(4) 0.155(3) 0.37(5) Uiso 0.370(9) 1 d PD D 8

loop_
_atom_site_aniso_label
_atom_site_aniso_U_11
_atom_site_aniso_U_22
_atom_site_aniso_U_33
_atom_site_aniso_U_23
_atom_site_aniso_U_13
_atom_site_aniso_U_12
Zn1 0.0357(4) 0.0256(3) 0.0203(3) -0.0033(2) 0.0008(3) 0.0013(3)
N1 0.032(3) 0.028(2) 0.026(2) -0.0018(19) -0.003(2) 0.006(2)
N2 0.030(3) 0.027(2) 0.022(2) -0.0033(18) 0.0073(19) 0.004(2)
N3 0.039(3) 0.028(2) 0.022(2) -0.0002(18) 0.001(2) 0.001(2)
N4 0.032(3) 0.022(2) 0.027(2) -0.0042(18) 0.001(2) -0.001(2)
C1 0.049(4) 0.033(3) 0.035(3) -0.001(3) -0.007(3) 0.003(3)
C2 0.063(5) 0.035(3) 0.037(4) 0.002(3) -0.005(3) 0.014(3)
C3 0.055(4) 0.026(3) 0.035(3) -0.006(2) 0.003(3) 0.001(3)
C4 0.026(3) 0.027(3) 0.032(3) -0.009(2) 0.007(2) 0.002(2)
C5 0.030(3) 0.032(3) 0.026(3) -0.004(2) 0.004(2) -0.008(3)
C6 0.031(3) 0.030(3) 0.026(3) -0.005(2) 0.002(2) -0.001(3)
C7 0.047(4) 0.044(3) 0.027(3) -0.007(3) -0.005(3) 0.003(3)
C8 0.056(4) 0.052(4) 0.024(3) -0.006(3) -0.007(3) 0.016(3)
C9 0.041(4) 0.030(3) 0.027(3) -0.005(2) 0.001(3) 0.006(3)
C10 0.044(4) 0.030(3) 0.030(3) -0.009(2) -0.001(3) 0.001(3)
C11 0.044(4) 0.032(3) 0.032(3) -0.006(2) 0.001(3) 0.003(3)
C12 0.059(5) 0.048(4) 0.033(3) -0.012(3) 0.000(3) 0.022(3)
C13 0.068(5) 0.059(4) 0.050(4) -0.027(3) -0.019(4) 0.018(4)
C14 0.059(5) 0.067(5) 0.075(5) -0.042(4) -0.023(4) 0.007(4)
C15 0.049(4) 0.049(4) 0.051(4) -0.024(3) -0.002(3) 0.005(3)
C16 0.093(7) 0.092(6) 0.086(6) -0.052(5) -0.039(5) 0.046(5)
C17 0.135(10) 0.146(9) 0.125(9) -0.109(8) -0.067(7) 0.082(8)
C18A 0.077(6) 0.080(5) 0.073(5) -0.039(5) -0.006(5) 0.014(5)
C19A 0.094(6) 0.096(6) 0.091(6) -0.037(5) 0.005(5) 0.004(5)
C20A 0.100(6) 0.110(6) 0.104(6) -0.037(5) 0.011(5) 0.006(5)
C21A 0.092(6) 0.100(6) 0.096(6) -0.038(5) 0.008(5) 0.000(5)
C22A 0.091(6) 0.092(6) 0.081(6) -0.034(5) 0.010(5) -0.008(5)
C23A 0.088(6) 0.076(5) 0.069(5) -0.039(5) 0.001(5) 0.009(5)
C18B 0.108(8) 0.097(8) 0.093(8) -0.018(6) 0.001(6) 0.010(6)
C19B 0.132(9) 0.123(8) 0.121(8) -0.023(6) -0.004(7) 0.012(7)
C20B 0.139(9) 0.129(9) 0.133(9) -0.022(7) -0.003(7) 0.013(7)
C21B 0.131(9) 0.115(8) 0.114(8) -0.019(7) -0.001(7) 0.007(7)
C22B 0.122(9) 0.112(8) 0.107(8) -0.017(6) 0.001(7) 0.000(7)
C23B 0.108(8) 0.099(8) 0.096(8) -0.018(6) 0.000(6) 0.003(7)
C24 0.042(4) 0.033(3) 0.031(3) 0.008(2) 0.013(3) 0.000(3)
C25 0.043(4) 0.024(3) 0.039(3) 0.003(2) 0.011(3) -0.001(3)
C26 0.042(4) 0.022(3) 0.035(3) -0.003(2) 0.007(3) -0.002(3)
C27 0.035(3) 0.021(3) 0.024(3) -0.001(2) 0.004(2) 0.006(2)
C28 0.025(3) 0.026(3) 0.023(3) 0.000(2) -0.004(2) 0.001(2)
C29 0.031(3) 0.029(3) 0.013(3) -0.001(2) -0.001(2) -0.001(3)
C30 0.039(4) 0.036(3) 0.022(3) -0.002(2) 0.001(2) -0.003(3)
C31 0.045(4) 0.036(3) 0.029(3) 0.006(2) 0.009(3) -0.007(3)
C32 0.041(4) 0.025(3) 0.026(3) 0.005(2) 0.000(3) -0.006(3)
C33 0.028(3) 0.025(3) 0.029(3) -0.003(2) -0.002(2) -0.002(2)
C34 0.035(4) 0.031(3) 0.029(3) 0.000(2) 0.001(3) -0.001(3)
C35 0.036(4) 0.029(3) 0.040(3) -0.005(2) 0.006(3) 0.004(3)
C36 0.034(4) 0.034(3) 0.028(3) -0.009(2) 0.004(3) -0.004(3)
C37 0.061(5) 0.041(3) 0.023(3) -0.004(2) -0.001(3) 0.001(3)
C38 0.055(4) 0.032(3) 0.027(3) -0.002(2) -0.005(3) 0.002(3)
C39 0.043(4) 0.033(3) 0.034(3) -0.009(3) 0.006(3) -0.005(3)
C40 0.032(4) 0.036(3) 0.036(3) -0.006(3) 0.004(3) -0.004(3)
C41 0.036(4) 0.038(3) 0.023(3) -0.010(2) 0.004(2) -0.004(3)
C42 0.037(4) 0.041(3) 0.023(3) -0.002(2) 0.001(2) -0.003(3)
C43 0.038(4) 0.035(3) 0.035(3) -0.007(2) -0.002(3) 0.001(3)
C44 0.041(4) 0.042(3) 0.028(3) -0.011(3) 0.002(3) 0.000(3)
C45 0.045(4) 0.045(3) 0.023(3) -0.001(2) 0.005(3) 0.006(3)
C46 0.039(4) 0.035(3) 0.032(3) -0.006(2) 0.005(3) 0.002(3)
Zn2 0.0353(4) 0.0270(3) 0.0247(4) 0.0055(3) 0.0009(3) -0.0026(3)
N5 0.030(3) 0.034(3) 0.022(2) 0.0013(19) 0.0021(19) -0.006(2)
N6 0.034(3) 0.028(2) 0.028(3) 0.0037(19) -0.001(2) 0.001(2)
N7 0.029(3) 0.032(2) 0.035(3) 0.008(2) -0.002(2) -0.002(2)
N8 0.036(3) 0.028(2) 0.031(3) 0.0002(19) 0.000(2) -0.001(2)
C47 0.038(4) 0.034(3) 0.032(3) 0.007(2) 0.008(3) -0.008(3)
C48 0.048(4) 0.051(4) 0.027(3) -0.001(3) -0.002(3) -0.012(3)
C49 0.039(4) 0.044(3) 0.022(3) 0.001(2) 0.004(3) -0.004(3)
C50 0.036(3) 0.035(3) 0.018(3) 0.005(2) 0.006(2) 0.001(3)
C51 0.038(4) 0.027(3) 0.021(3) 0.001(2) 0.008(2) 0.003(3)
C52 0.032(3) 0.024(3) 0.024(3) 0.002(2) 0.002(2) 0.003(2)
C53 0.050(4) 0.027(3) 0.030(3) 0.002(2) 0.004(3) 0.001(3)
C54 0.050(4) 0.029(3) 0.035(3) 0.003(2) -0.013(3) -0.006(3)
C55 0.039(4) 0.038(3) 0.027(3) 0.002(2) -0.005(3) 0.001(3)
C56 0.034(4) 0.033(3) 0.024(3) 0.001(2) -0.001(2) 0.003(3)
C57 0.035(4) 0.038(3) 0.034(3) 0.003(2) 0.007(3) 0.001(3)
C58 0.045(4) 0.043(4) 0.038(4) 0.005(3) -0.005(3) 0.017(3)
C59 0.071(5) 0.031(3) 0.024(3) 0.002(2) -0.001(3) 0.013(3)
C60 0.055(4) 0.028(3) 0.022(3) 0.003(2) 0.008(3) 0.002(3)
C61 0.037(4) 0.027(3) 0.026(3) 0.003(2) 0.006(2) 0.002(3)
C62 0.086(6) 0.045(4) 0.038(4) 0.006(3) -0.004(4) 0.021(4)
C63 0.142(8) 0.048(4) 0.038(4) 0.003(3) -0.013(5) 0.023(5)
C64A 0.146(9) 0.058(6) 0.045(6) 0.029(5) -0.014(6) 0.002(6)
C65A 0.146(9) 0.077(7) 0.055(6) 0.028(5) -0.014(6) 0.006(7)
C66A 0.157(10) 0.092(8) 0.050(6) 0.029(6) -0.016(7) 0.025(7)
C67A 0.176(10) 0.097(7) 0.065(6) 0.032(6) -0.008(7) 0.018(7)
C68A 0.194(10) 0.114(8) 0.085(7) 0.052(6) -0.006(7) -0.002(7)
C69A 0.178(10) 0.104(7) 0.081(7) 0.053(6) -0.011(7) -0.011(7)
C64B 0.157(14) 0.059(9) 0.034(8) 0.028(7) 0.024(9) 0.064(10)
C65B 0.147(14) 0.066(10) 0.038(8) 0.034(7) 0.031(9) 0.063(10)
C66B 0.151(14) 0.070(10) 0.043(9) 0.029(8) 0.027(9) 0.067(10)
C67B 0.165(14) 0.068(10) 0.050(9) 0.029(8) 0.017(10) 0.064(10)
C68B 0.169(14) 0.073(10) 0.051(9) 0.031(8) 0.013(10) 0.059(10)
C69B 0.168(14) 0.067(9) 0.045(9) 0.029(7) 0.022(9) 0.056(10)
C70 0.043(4) 0.038(3) 0.029(3) 0.006(2) 0.005(3) 0.006(3)
C71 0.058(5) 0.052(4) 0.029(3) -0.001(3) 0.005(3) 0.001(3)
C72 0.049(4) 0.057(4) 0.023(3) 0.010(3) 0.004(3) -0.007(3)
C73 0.033(4) 0.038(3) 0.032(3) 0.014(3) -0.001(3) -0.001(3)
C74 0.029(3) 0.038(3) 0.038(3) 0.014(3) -0.005(3) -0.008(3)
C75 0.031(3) 0.025(3) 0.040(3) 0.007(2) -0.006(3) -0.002(3)
C76 0.048(4) 0.026(3) 0.053(4) 0.007(3) 0.001(3) -0.008(3)
C77 0.037(4) 0.028(3) 0.064(4) -0.003(3) 0.008(3) 0.000(3)
C78 0.045(4) 0.031(3) 0.040(4) 0.001(3) 0.004(3) -0.004(3)
C79 0.034(4) 0.034(3) 0.046(4) 0.015(3) 0.000(3) -0.007(3)
C80A 0.026(7) 0.031(6) 0.044(8) 0.010(5) 0.003(5) 0.000(5)
C81A 0.030(7) 0.032(6) 0.035(7) 0.013(5) -0.001(5) 0.007(5)
C80B 0.067(16) 0.055(12) 0.050(12) 0.022(10) -0.024(11) -0.035(12)
C81B 0.054(14) 0.068(13) 0.036(10) 0.029(10) -0.010(10) -0.017(11)
C82 0.032(4) 0.040(3) 0.046(4) 0.021(3) 0.003(3) 0.003(3)
C83A 0.039(10) 0.055(10) 0.051(8) 0.024(6) -0.015(8) -0.014(7)
C84A 0.038(10) 0.059(10) 0.044(7) 0.020(6) -0.017(7) -0.009(8)
C83B 0.025(11) 0.030(8) 0.050(9) 0.021(7) 0.006(8) 0.010(8)
C84B 0.017(10) 0.037(8) 0.043(8) 0.016(6) 0.008(8) 0.011(7)
C85 0.037(4) 0.043(4) 0.046(4) 0.012(3) 0.004(3) 0.007(3)
C86 0.036(4) 0.036(3) 0.046(4) 0.011(3) 0.004(3) 0.009(3)
C87 0.038(4) 0.036(3) 0.033(3) 0.012(2) 0.003(3) -0.003(3)
C88 0.036(4) 0.036(3) 0.036(3) 0.008(2) 0.005(3) -0.002(3)
C89 0.036(4) 0.037(3) 0.038(3) 0.006(3) -0.007(3) -0.002(3)
C90 0.060(5) 0.055(4) 0.035(4) 0.018(3) -0.006(3) -0.017(4)
C91 0.047(5) 0.085(5) 0.053(4) 0.035(4) -0.002(4) -0.024(4)
C92 0.035(4) 0.076(5) 0.052(4) 0.027(4) -0.012(3) -0.013(4)

loop_
_atom_type_symbol
_atom_type_description
_atom_type_scat_dispersion_real
_atom_type_scat_dispersion_imag
_atom_type_scat_source
C C 0.0033 0.0016 'International Tables Vol C Tables 4.2.6.8 and 6.1.1.4'
H H 0.0000 0.0000 'International Tables Vol C Tables 4.2.6.8 and 6.1.1.4'
N N 0.0061 0.0033 'International Tables Vol C Tables 4.2.6.8 and 6.1.1.4'
Zn Zn 0.2839 1.4301 'International Tables Vol C Tables 4.2.6.8 and 6.1.1.4'
O O 0.0106 0.0060 'International Tables Vol C Tables 4.2.6.8 and 6.1.1.4'

loop_
_geom_angle_atom_site_label_1
_geom_angle_atom_site_label_2
_geom_angle_atom_site_label_3
_geom_angle
N1 Zn1 N2 93.63(17)
N1 Zn1 N3 125.44(19)
N2 Zn1 N3 109.71(17)
N1 Zn1 N4 111.41(17)
N2 Zn1 N4 126.47(18)
N3 Zn1 N4 93.43(17)
C1 N1 C4 106.0(4)
C1 N1 Zn1 127.5(4)
C4 N1 Zn1 126.1(3)
C9 N2 C6 106.9(4)
C9 N2 Zn1 127.3(3)
C6 N2 Zn1 125.3(3)
C24 N3 C27 106.6(4)
C24 N3 Zn1 127.7(4)
C27 N3 Zn1 125.3(3)
C32 N4 C29 106.9(4)
C32 N4 Zn1 126.8(3)
C29 N4 Zn1 125.3(3)
N1 C1 C2 112.5(5)
N1 C1 H1 123.8
C2 C1 H1 123.8
C3 C2 C1 105.4(5)
C3 C2 H2 127.3
C1 C2 H2 127.3
C2 C3 C4 107.9(5)
C2 C3 H3 126.1
C4 C3 H3 126.1
N1 C4 C3 108.3(5)
N1 C4 C5 123.5(5)
C3 C4 C5 128.2(5)
C6 C5 C4 126.2(5)
C6 C5 C10 117.4(5)
C4 C5 C10 116.3(5)
C5 C6 N2 124.8(5)
C5 C6 C7 127.4(5)
N2 C6 C7 107.8(4)
C8 C7 C6 107.6(5)
C8 C7 H4 126.2
C6 C7 H4 126.2
C7 C8 C9 106.4(5)
C7 C8 H5 126.8
C9 C8 H5 126.8
N2 C9 C8 111.4(5)
N2 C9 H6 124.3
C8 C9 H6 124.3
C15 C10 C11 117.5(5)
C15 C10 C5 121.8(5)
C11 C10 C5 120.7(5)
C12 C11 C10 122.0(6)
C12 C11 H7 119.0
C10 C11 H7 119.0
C11 C12 C13 119.3(6)
C11 C12 H8 120.4
C13 C12 H8 120.4
C14 C13 C12 119.0(6)
C14 C13 C16 122.3(7)
C12 C13 C16 118.7(7)
C15 C14 C13 121.1(7)
C15 C14 H9 119.5
C13 C14 H9 119.5
C14 C15 C10 121.1(6)
C14 C15 H10 119.4
C10 C15 H10 119.4
C17 C16 C13 176.4(10)
C16 C17 C18A 165.5(15)
C16 C17 C18B 150.1(16)
C18A C17 C18B 44.4(8)
C23A C18A C19A 116.9(12)
C23A C18A C17 120.6(13)
C19A C18A C17 122.2(12)
C18A C19A C20A 119.2(14)
C18A C19A H71 120.4
C20A C19A H71 120.4
C21A C20A C19A 117.1(15)
C21A C20A H72 121.5
C19A C20A H72 121.5
C22A C21A C20A 123.0(15)
C22A C21A H73 118.5
C20A C21A H73 118.5
C21A C22A C23A 119.0(15)
C21A C22A H74 120.5
C23A C22A H74 120.5
C18A C23A C22A 124.3(14)
C18A C23A H75 117.8
C22A C23A H75 117.8
C19B C18B C23B 120.0
C19B C18B C17 118.3(14)
C23B C18B C17 115.7(13)
C20B C19B C18B 120.0
C20B C19B H76 120.0
C18B C19B H76 120.0
C19B C20B C21B 120.0
C19B C20B H77 120.0
C21B C20B H77 120.0
C20B C21B C22B 120.0
C20B C21B H78 120.0
C22B C21B H78 120.0
C23B C22B C21B 120.0
C23B C22B H79 120.0
C21B C22B H79 120.0
C22B C23B C18B 120.0
C22B C23B H80 120.0
C18B C23B H80 120.0
N3 C24 C25 112.3(5)
N3 C24 H16 123.8
C25 C24 H16 123.9
C26 C25 C24 106.0(5)
C26 C25 H17 127.0
C24 C25 H17 127.0
C25 C26 C27 106.9(5)
C25 C26 H18 126.5
C27 C26 H18 126.5
N3 C27 C28 124.4(5)
N3 C27 C26 108.1(4)
C28 C27 C26 127.5(5)
C27 C28 C29 126.7(5)
C27 C28 C33 116.9(4)
C29 C28 C33 116.4(5)
N4 C29 C28 124.2(5)
N4 C29 C30 108.3(4)
C28 C29 C30 127.4(5)
C31 C30 C29 107.4(5)
C31 C30 H19 126.3
C29 C30 H19 126.3
C30 C31 C32 106.2(5)
C30 C31 H20 126.9
C32 C31 H20 126.9
N4 C32 C31 111.2(5)
N4 C32 H21 124.4
C31 C32 H21 124.4
C38 C33 C34 118.3(5)
C38 C33 C28 122.0(4)
C34 C33 C28 119.7(5)
C35 C34 C33 120.6(5)
C35 C34 H22 119.7
C33 C34 H22 119.7
C34 C35 C36 120.5(5)
C34 C35 H23 119.7
C36 C35 H23 119.7
C35 C36 C37 118.5(5)
C35 C36 C39 121.0(5)
C37 C36 C39 120.4(5)
C38 C37 C36 121.0(5)
C38 C37 H24 119.5
C36 C37 H24 119.5
C37 C38 C33 120.9(5)
C37 C38 H25 119.5
C33 C38 H25 119.5
C40 C39 C36 176.7(7)
C39 C40 C41 176.6(6)
C46 C41 C42 119.3(5)
C46 C41 C40 120.5(5)
C42 C41 C40 120.2(5)
C43 C42 C41 119.7(5)
C43 C42 H26 120.2
C41 C42 H26 120.2
C42 C43 C44 120.1(5)
C42 C43 H27 119.9
C44 C43 H27 119.9
C45 C44 C43 120.3(5)
C45 C44 H28 119.9
C43 C44 H28 119.9
C44 C45 C46 120.3(5)
C44 C45 H29 119.8
C46 C45 H29 119.8
C45 C46 C41 120.3(5)
C45 C46 H30 119.9
C41 C46 H30 119.9
N6 Zn2 N5 92.91(17)
N6 Zn2 N8 125.29(19)
N5 Zn2 N8 113.17(17)
N6 Zn2 N7 110.66(18)
N5 Zn2 N7 123.85(19)
N8 Zn2 N7 93.85(18)
C47 N5 C50 106.6(4)
C47 N5 Zn2 127.2(3)
C50 N5 Zn2 126.2(3)
C55 N6 C52 105.4(4)
C55 N6 Zn2 127.5(4)
C52 N6 Zn2 126.6(3)
C70 N7 C73 106.6(5)
C70 N7 Zn2 128.3(4)
C73 N7 Zn2 125.1(4)
C78 N8 C75 106.8(5)
C78 N8 Zn2 127.9(4)
C75 N8 Zn2 125.0(4)
N5 C47 C48 110.7(5)
N5 C47 H31 124.6
C48 C47 H31 124.6
C49 C48 C47 107.2(5)
C49 C48 H32 126.4
C47 C48 H32 126.4
C48 C49 C50 107.5(5)
C48 C49 H33 126.2
C50 C49 H33 126.2
N5 C50 C51 123.8(5)
N5 C50 C49 108.0(5)
C51 C50 C49 128.2(5)
C50 C51 C52 126.6(5)
C50 C51 C56 116.2(5)
C52 C51 C56 117.2(4)
N6 C52 C51 123.6(5)
N6 C52 C53 108.7(4)
C51 C52 C53 127.7(5)
C54 C53 C52 107.6(5)
C54 C53 H34 126.2
C52 C53 H34 126.2
C53 C54 C55 106.0(5)
C53 C54 H35 127.0
C55 C54 H35 127.0
N6 C55 C54 112.3(5)
N6 C55 H36 123.8
C54 C55 H36 123.8
C57 C56 C61 118.4(5)
C57 C56 C51 121.6(5)
C61 C56 C51 120.0(5)
C58 C57 C56 120.9(6)
C58 C57 H37 119.6
C56 C57 H37 119.6
C57 C58 C59 120.7(6)
C57 C58 H38 119.7
C59 C58 H38 119.7
C60 C59 C58 118.7(5)
C60 C59 C62 119.5(6)
C58 C59 C62 121.7(6)
C59 C60 C61 120.8(6)
C59 C60 H39 119.6
C61 C60 H39 119.6
C60 C61 C56 120.5(6)
C60 C61 H40 119.8
C56 C61 H40 119.8
C63 C62 C59 176.7(8)
C62 C63 C64B 153.1(13)
C62 C63 C64A 167.3(10)
C64B C63 C64A 39.3(9)
C65A C64A C69A 120.0
C65A C64A C63 113.5(7)
C69A C64A C63 126.5(7)
C66A C65A C64A 120.0
C66A C65A H61 120.0
C64A C65A H61 120.0
C65A C66A C67A 120.0
C65A C66A H62 120.0
C67A C66A H62 120.0
C68A C67A C66A 120.0
C68A C67A H63 120.0
C66A C67A H63 120.0
C69A C68A C67A 120.0
C69A C68A H64 120.0
C67A C68A H64 120.0
C68A C69A C64A 120.0
C68A C69A H65 120.0
C64A C69A H65 120.0
C65B C64B C69B 120.0
C65B C64B C63 113.7(9)
C69B C64B C63 122.6(10)
C66B C65B C64B 120.0
C66B C65B H66 120.0
C64B C65B H66 120.0
C65B C66B C67B 120.0
C65B C66B H67 120.0
C67B C66B H67 120.0
C68B C67B C66B 120.0
C68B C67B H68 120.0
C66B C67B H68 120.0
C67B C68B C69B 120.0
C67B C68B H69 120.0
C69B C68B H69 120.0
C68B C69B C64B 120.0
C68B C69B H70 120.0
C64B C69B H70 120.0
N7 C70 C71 111.2(5)
N7 C70 H46 124.4
C71 C70 H46 124.4
C72 C71 C70 106.5(5)
C72 C71 H47 126.7
C70 C71 H47 126.7
C71 C72 C73 107.8(5)
C71 C72 H48 126.1
C73 C72 H48 126.1
C74 C73 N7 124.3(5)
C74 C73 C72 127.8(5)
N7 C73 C72 107.9(5)
C73 C74 C75 127.0(5)
C73 C74 C79 115.7(5)
C75 C74 C79 117.2(5)
C74 C75 N8 124.6(5)
C74 C75 C76 127.9(5)
N8 C75 C76 107.4(5)
C77 C76 C75 107.8(5)
C77 C76 H49 126.1
C75 C76 H49 126.1
C76 C77 C78 105.8(6)
C76 C77 H50 127.1
C78 C77 H50 127.1
N8 C78 C77 112.1(5)
N8 C78 H51 124.0
C77 C78 H51 124.0
C84B C79 C80A 105.2(10)
C84B C79 C84A 27.3(8)
C80A C79 C84A 121.4(9)
C84B C79 C74 126.5(11)
C80A C79 C74 118.6(7)
C84A C79 C74 119.5(8)
C84B C79 C80B 113.9(12)
C80A C79 C80B 42.3(8)
C84A C79 C80B 109.6(10)
C74 C79 C80B 119.0(8)
C79 C80A C81A 118.8(10)
C79 C80A H81 120.6
C81A C80A H81 120.6
C82 C81A C80A 122.5(9)
C82 C81A H82 118.7
C80A C81A H82 118.7
C81B C80B C79 121.8(15)
C81B C80B H83 119.1
C79 C80B H83 119.1
C80B C81B C82 116.5(15)
C80B C81B H84 121.8
C82 C81B H84 121.8
C83B C82 C81A 104.8(12)
C83B C82 C83A 26.5(9)
C81A C82 C83A 114.4(9)
C83B C82 C85 123.9(11)
C81A C82 C85 122.2(6)
C83A C82 C85 123.2(9)
C83B C82 C81B 121.6(12)
C81A C82 C81B 41.7(8)
C83A C82 C81B 111.1(10)
C85 C82 C81B 113.9(8)
C84A C83A C82 122.6(12)
C84A C83A H85 118.7
C82 C83A H85 118.7
C83A C84A C79 118.4(11)
C83A C84A H86 120.8
C79 C84A H86 120.8
C82 C83B C84B 121.8(17)
C82 C83B H87 119.1
C84B C83B H87 119.1
C79 C84B C83B 123.8(17)
C79 C84B H88 118.1
C83B C84B H88 118.1
C86 C85 C82 176.7(7)
C85 C86 C87 179.4(7)
C92 C87 C88 118.6(5)
C92 C87 C86 121.2(5)
C88 C87 C86 120.2(5)
C89 C88 C87 120.3(6)
C89 C88 H56 119.8
C87 C88 H56 119.8
C90 C89 C88 120.7(6)
C90 C89 H57 119.7
C88 C89 H57 119.7
C89 C90 C91 119.4(6)
C89 C90 H58 120.3
C91 C90 H58 120.3
C92 C91 C90 120.4(6)
C92 C91 H59 119.8
C90 C91 H59 119.8
C91 C92 C87 120.6(6)
C91 C92 H60 119.7
C87 C92 H60 119.7
C8S O2S C5S 119.9(12)
C6S C5S O2S 97.0(15)
C5S C6S C7S 107.8(17)
C8S C7S C6S 120.5(16)
C7S C8S O2S 87.5(12)
C4S O1S C1S 103.8(13)
O1S C1S C2S 95.1(14)
C3S C2S C1S 105.0(16)
C4S C3S C2S 110.0(16)
C3S C4S O1S 107.3(13)
C3H C2H C1H 126(2)
C4H C3H C2H 126(2)
C3H C4H C5H 102(5)

loop_
_geom_bond_atom_site_label_1
_geom_bond_atom_site_label_2
_geom_bond_distance
Zn1 N1 1.962(4)
Zn1 N2 1.965(4)
Zn1 N3 1.974(4)
Zn1 N4 1.977(4)
N1 C1 1.329(7)
N1 C4 1.397(6)
N2 C9 1.344(6)
N2 C6 1.400(6)
N3 C24 1.335(7)
N3 C27 1.395(6)
N4 C32 1.339(6)
N4 C29 1.396(6)
C1 C2 1.394(8)
C1 H1 0.9500
C2 C3 1.377(8)
C2 H2 0.9500
C3 C4 1.404(7)
C3 H3 0.9500
C4 C5 1.417(7)
C5 C6 1.389(7)
C5 C10 1.487(7)
C6 C7 1.425(7)
C7 C8 1.378(8)
C7 H4 0.9500
C8 C9 1.403(7)
C8 H5 0.9500
C9 H6 0.9500
C10 C15 1.386(8)
C10 C11 1.386(8)
C11 C12 1.384(7)
C11 H7 0.9500
C12 C13 1.387(9)
C12 H8 0.9500
C13 C14 1.383(10)
C13 C16 1.453(9)
C14 C15 1.368(8)
C14 H9 0.9500
C15 H10 0.9500
C16 C17 1.180(10)
C17 C18A 1.504(14)
C17 C18B 1.606(18)
C18A C23A 1.247(16)
C18A C19A 1.345(17)
C19A C20A 1.418(17)
C19A H71 0.9500
C20A C21A 1.336(18)
C20A H72 0.9500
C21A C22A 1.201(18)
C21A H73 0.9500
C22A C23A 1.393(15)
C22A H74 0.9500
C23A H75 0.9500
C18B C19B 1.3900
C18B C23B 1.3900
C19B C20B 1.3900
C19B H76 0.9500
C20B C21B 1.3900
C20B H77 0.9500
C21B C22B 1.3900
C21B H78 0.9500
C22B C23B 1.3900
C22B H79 0.9500
C23B H80 0.9500
C24 C25 1.400(8)
C24 H16 0.9500
C25 C26 1.384(7)
C25 H17 0.9500
C26 C27 1.435(7)
C26 H18 0.9500
C27 C28 1.396(7)
C28 C29 1.397(7)
C28 C33 1.492(7)
C29 C30 1.421(7)
C30 C31 1.379(7)
C30 H19 0.9500
C31 C32 1.415(7)
C31 H20 0.9500
C32 H21 0.9500
C33 C38 1.389(7)
C33 C34 1.403(7)
C34 C35 1.377(7)
C34 H22 0.9500
C35 C36 1.387(7)
C35 H23 0.9500
C36 C37 1.401(8)
C36 C39 1.438(7)
C37 C38 1.361(7)
C37 H24 0.9500
C38 H25 0.9500
C39 C40 1.183(7)
C40 C41 1.435(7)
C41 C46 1.387(7)
C41 C42 1.407(7)
C42 C43 1.373(7)
C42 H26 0.9500
C43 C44 1.390(7)
C43 H27 0.9500
C44 C45 1.369(8)
C44 H28 0.9500
C45 C46 1.378(7)
C45 H29 0.9500
C46 H30 0.9500
Zn2 N6 1.965(4)
Zn2 N5 1.966(4)
Zn2 N8 1.975(4)
Zn2 N7 1.978(5)
N5 C47 1.347(6)
N5 C50 1.401(6)
N6 C55 1.333(7)
N6 C52 1.391(6)
N7 C70 1.336(7)
N7 C73 1.405(6)
N8 C78 1.323(7)
N8 C75 1.404(6)
C47 C48 1.403(7)
C47 H31 0.9500
C48 C49 1.361(8)
C48 H32 0.9500
C49 C50 1.420(7)
C49 H33 0.9500
C50 C51 1.402(7)
C51 C52 1.407(7)
C51 C56 1.498(7)
C52 C53 1.408(7)
C53 C54 1.359(7)
C53 H34 0.9500
C54 C55 1.392(7)
C54 H35 0.9500
C55 H36 0.9500
C56 C57 1.388(7)
C56 C61 1.390(7)
C57 C58 1.381(7)
C57 H37 0.9500
C58 C59 1.388(8)
C58 H38 0.9500
C59 C60 1.380(8)
C59 C62 1.428(8)
C60 C61 1.389(7)
C60 H39 0.9500
C61 H40 0.9500
C62 C63 1.189(8)
C63 C64B 1.499(13)
C63 C64A 1.515(9)
C64A C65A 1.3900
C64A C69A 1.3900
C65A C66A 1.3900
C65A H61 0.9500
C66A C67A 1.3900
C66A H62 0.9500
C67A C68A 1.3900
C67A H63 0.9500
C68A C69A 1.3900
C68A H64 0.9500
C69A H65 0.9500
C64B C65B 1.3900
C64B C69B 1.3900
C65B C66B 1.3900
C65B H66 0.9500
C66B C67B 1.3900
C66B H67 0.9500
C67B C68B 1.3900
C67B H68 0.9500
C68B C69B 1.3900
C68B H69 0.9500
C69B H70 0.9500
C70 C71 1.407(8)
C70 H46 0.9500
C71 C72 1.365(8)
C71 H47 0.9500
C72 C73 1.416(8)
C72 H48 0.9500
C73 C74 1.394(8)
C74 C75 1.397(8)
C74 C79 1.494(7)
C75 C76 1.425(8)
C76 C77 1.370(8)
C76 H49 0.9500
C77 C78 1.407(8)
C77 H50 0.9500
C78 H51 0.9500
C79 C84B 1.31(2)
C79 C80A 1.334(12)
C79 C84A 1.398(18)
C79 C80B 1.53(2)
C80A C81A 1.407(14)
C80A H81 0.9500
C81A C82 1.396(13)
C81A H82 0.9500
C80B C81B 1.34(2)
C80B H83 0.9500
C81B C82 1.47(2)
C81B H84 0.9500
C82 C83B 1.25(2)
C82 C83A 1.432(17)
C82 C85 1.450(8)
C83A C84A 1.363(18)
C83A H85 0.9500
C84A H86 0.9500
C83B C84B 1.41(2)
C83B H87 0.9500
C84B H88 0.9500
C85 C86 1.178(7)
C86 C87 1.446(7)
C87 C92 1.389(8)
C87 C88 1.392(8)
C88 C89 1.381(7)
C88 H56 0.9500
C89 C90 1.367(8)
C89 H57 0.9500
C90 C91 1.388(9)
C90 H58 0.9500
C91 C92 1.371(8)
C91 H59 0.9500
C92 H60 0.9500
O2S C8S 1.565(16)
O2S C5S 1.600(18)
C5S C6S 1.38(2)
C6S C7S 1.59(2)
C7S C8S 1.438(19)
O1S C4S 1.447(18)
O1S C1S 1.53(2)
C1S C2S 1.65(3)
C2S C3S 1.42(3)
C3S C4S 1.37(2)
C1H C2H 1.502(10)
C2H C3H 1.496(10)
C3H C4H 1.496(10)
C4H C5H 1.504(10)

loop_
_geom_torsion_atom_site_label_1
_geom_torsion_atom_site_label_2
_geom_torsion_atom_site_label_3
_geom_torsion_atom_site_label_4
_geom_torsion
N2 Zn1 N1 C1 -176.1(5)
N3 Zn1 N1 C1 66.5(5)
N4 Zn1 N1 C1 -44.5(5)
N2 Zn1 N1 C4 -4.3(5)
N3 Zn1 N1 C4 -121.7(4)
N4 Zn1 N1 C4 127.3(4)
N1 Zn1 N2 C9 -172.1(5)
N3 Zn1 N2 C9 -42.3(5)
N4 Zn1 N2 C9 67.8(5)
N1 Zn1 N2 C6 -2.4(4)
N3 Zn1 N2 C6 127.4(4)
N4 Zn1 N2 C6 -122.5(4)
N1 Zn1 N3 C24 53.1(5)
N2 Zn1 N3 C24 -56.6(5)
N4 Zn1 N3 C24 172.6(5)
N1 Zn1 N3 C27 -118.4(4)
N2 Zn1 N3 C27 131.8(4)
N4 Zn1 N3 C27 1.0(4)
N1 Zn1 N4 C32 -56.6(5)
N2 Zn1 N4 C32 55.3(5)
N3 Zn1 N4 C32 173.0(4)
N1 Zn1 N4 C29 136.1(4)
N2 Zn1 N4 C29 -111.9(4)
N3 Zn1 N4 C29 5.8(4)
C4 N1 C1 C2 -0.1(7)
Zn1 N1 C1 C2 173.0(4)
N1 C1 C2 C3 -0.4(8)
C1 C2 C3 C4 0.7(7)
C1 N1 C4 C3 0.6(6)
Zn1 N1 C4 C3 -172.7(4)
C1 N1 C4 C5 -179.5(5)
Zn1 N1 C4 C5 7.3(8)
C2 C3 C4 N1 -0.8(7)
C2 C3 C4 C5 179.2(6)
N1 C4 C5 C6 -2.8(9)
C3 C4 C5 C6 177.1(6)
N1 C4 C5 C10 176.1(5)
C3 C4 C5 C10 -4.0(9)
C4 C5 C6 N2 -4.7(9)
C10 C5 C6 N2 176.4(5)
C4 C5 C6 C7 173.7(6)
C10 C5 C6 C7 -5.2(9)
C9 N2 C6 C5 178.3(5)
Zn1 N2 C6 C5 6.8(8)
C9 N2 C6 C7 -0.3(6)
Zn1 N2 C6 C7 -171.8(4)
C5 C6 C7 C8 -178.2(6)
N2 C6 C7 C8 0.4(7)
C6 C7 C8 C9 -0.3(7)
C6 N2 C9 C8 0.2(6)
Zn1 N2 C9 C8 171.4(4)
C7 C8 C9 N2 0.1(7)
C6 C5 C10 C15 -55.7(8)
C4 C5 C10 C15 125.3(6)
C6 C5 C10 C11 124.1(6)
C4 C5 C10 C11 -54.9(7)
C15 C10 C11 C12 1.6(9)
C5 C10 C11 C12 -178.2(5)
C10 C11 C12 C13 -0.2(9)
C11 C12 C13 C14 -0.7(10)
C11 C12 C13 C16 179.8(7)
C12 C13 C14 C15 0.3(12)
C16 C13 C14 C15 179.8(8)
C13 C14 C15 C10 1.1(12)
C11 C10 C15 C14 -2.0(10)
C5 C10 C15 C14 177.8(6)
C14 C13 C16 C17 -167(20)
C12 C13 C16 C17 12(20)
C13 C16 C17 C18A -64(22)
C13 C16 C17 C18B 109(20)
C16 C17 C18A C23A -125(4)
C18B C17 C18A C23A 59.8(18)
C16 C17 C18A C19A 61(5)
C18B C17 C18A C19A -114(2)
C23A C18A C19A C20A -5(2)
C17 C18A C19A C20A 168.4(14)
C18A C19A C20A C21A 1(2)
C19A C20A C21A C22A 0(3)
C20A C21A C22A C23A 2(3)
C19A C18A C23A C22A 8(2)
C17 C18A C23A C22A -165.5(13)
C21A C22A C23A C18A -7(3)
C16 C17 C18B C19B -97(2)
C18A C17 C18B C19B 80.4(14)
C16 C17 C18B C23B 110(2)
C18A C17 C18B C23B -72.4(13)
C23B C18B C19B C20B 0.0
C17 C18B C19B C20B -151.5(17)
C18B C19B C20B C21B 0.0
C19B C20B C21B C22B 0.0
C20B C21B C22B C23B 0.0
C21B C22B C23B C18B 0.0
C19B C18B C23B C22B 0.0
C17 C18B C23B C22B 152.3(16)
C27 N3 C24 C25 1.5(6)
Zn1 N3 C24 C25 -171.3(4)
N3 C24 C25 C26 -1.2(7)
C24 C25 C26 C27 0.4(6)
C24 N3 C27 C28 -179.5(5)
Zn1 N3 C27 C28 -6.4(7)
C24 N3 C27 C26 -1.2(6)
Zn1 N3 C27 C26 171.8(3)
C25 C26 C27 N3 0.5(6)
C25 C26 C27 C28 178.7(5)
N3 C27 C28 C29 5.7(9)
C26 C27 C28 C29 -172.2(5)
N3 C27 C28 C33 -173.9(5)
C26 C27 C28 C33 8.2(8)
C32 N4 C29 C28 -177.3(5)
Zn1 N4 C29 C28 -8.0(7)
C32 N4 C29 C30 -0.2(6)
Zn1 N4 C29 C30 169.2(3)
C27 C28 C29 N4 2.0(8)
C33 C28 C29 N4 -178.4(4)
C27 C28 C29 C30 -174.6(5)
C33 C28 C29 C30 5.0(8)
N4 C29 C30 C31 -0.4(6)
C28 C29 C30 C31 176.7(5)
C29 C30 C31 C32 0.7(6)
C29 N4 C32 C31 0.7(6)
Zn1 N4 C32 C31 -168.5(4)
C30 C31 C32 N4 -0.9(6)
C27 C28 C33 C38 -123.6(6)
C29 C28 C33 C38 56.7(7)
C27 C28 C33 C34 58.4(7)
C29 C28 C33 C34 -121.3(6)
C38 C33 C34 C35 -2.1(8)
C28 C33 C34 C35 176.0(5)
C33 C34 C35 C36 0.2(9)
C34 C35 C36 C37 2.1(9)
C34 C35 C36 C39 -174.9(5)
C35 C36 C37 C38 -2.6(9)
C39 C36 C37 C38 174.4(6)
C36 C37 C38 C33 0.7(10)
C34 C33 C38 C37 1.7(9)
C28 C33 C38 C37 -176.4(6)
C35 C36 C39 C40 72(11)
C37 C36 C39 C40 -105(11)
C36 C39 C40 C41 42(19)
C39 C40 C41 C46 57(11)
C39 C40 C41 C42 -122(11)
C46 C41 C42 C43 0.1(8)
C40 C41 C42 C43 178.9(5)
C41 C42 C43 C44 -0.5(8)
C42 C43 C44 C45 0.4(9)
C43 C44 C45 C46 0.0(9)
C44 C45 C46 C41 -0.4(9)
C42 C41 C46 C45 0.4(9)
C40 C41 C46 C45 -178.5(5)
N6 Zn2 N5 C47 177.9(5)
N8 Zn2 N5 C47 47.3(5)
N7 Zn2 N5 C47 -64.8(5)
N6 Zn2 N5 C50 -3.7(4)
N8 Zn2 N5 C50 -134.3(4)
N7 Zn2 N5 C50 113.7(4)
N5 Zn2 N6 C55 177.2(5)
N8 Zn2 N6 C55 -61.6(5)
N7 Zn2 N6 C55 49.2(5)
N5 Zn2 N6 C52 6.2(5)
N8 Zn2 N6 C52 127.4(4)
N7 Zn2 N6 C52 -121.8(4)
N6 Zn2 N7 C70 47.9(5)
N5 Zn2 N7 C70 -60.7(5)
N8 Zn2 N7 C70 178.0(5)
N6 Zn2 N7 C73 -133.4(4)
N5 Zn2 N7 C73 118.0(4)
N8 Zn2 N7 C73 -3.3(4)
N6 Zn2 N8 C78 -52.9(5)
N5 Zn2 N8 C78 58.8(5)
N7 Zn2 N8 C78 -171.7(5)
N6 Zn2 N8 C75 119.3(4)
N5 Zn2 N8 C75 -129.0(4)
N7 Zn2 N8 C75 0.5(4)
C50 N5 C47 C48 1.5(6)
Zn2 N5 C47 C48 -179.8(4)
N5 C47 C48 C49 -1.3(7)
C47 C48 C49 C50 0.5(7)
C47 N5 C50 C51 179.3(5)
Zn2 N5 C50 C51 0.6(8)
C47 N5 C50 C49 -1.1(6)
Zn2 N5 C50 C49 -179.9(4)
C48 C49 C50 N5 0.4(6)
C48 C49 C50 C51 179.9(6)
N5 C50 C51 C52 1.9(9)
C49 C50 C51 C52 -177.6(5)
N5 C50 C51 C56 -176.5(5)
C49 C50 C51 C56 4.0(8)
C55 N6 C52 C51 -178.3(5)
Zn2 N6 C52 C51 -5.8(8)
C55 N6 C52 C53 -0.1(6)
Zn2 N6 C52 C53 172.5(4)
C50 C51 C52 N6 0.8(9)
C56 C51 C52 N6 179.2(5)
C50 C51 C52 C53 -177.2(6)
C56 C51 C52 C53 1.2(8)
N6 C52 C53 C54 0.9(7)
C51 C52 C53 C54 179.1(6)
C52 C53 C54 C55 -1.3(7)
C52 N6 C55 C54 -0.8(7)
Zn2 N6 C55 C54 -173.3(4)
C53 C54 C55 N6 1.3(7)
C50 C51 C56 C57 57.6(7)
C52 C51 C56 C57 -120.9(6)
C50 C51 C56 C61 -122.6(6)
C52 C51 C56 C61 58.9(7)
C61 C56 C57 C58 0.6(8)
C51 C56 C57 C58 -179.6(5)
C56 C57 C58 C59 0.4(9)
C57 C58 C59 C60 -1.2(9)
C57 C58 C59 C62 176.9(6)
C58 C59 C60 C61 0.9(8)
C62 C59 C60 C61 -177.3(5)
C59 C60 C61 C56 0.2(8)
C57 C56 C61 C60 -1.0(8)
C51 C56 C61 C60 179.2(5)
C60 C59 C62 C63 51(16)
C58 C59 C62 C63 -127(16)
C59 C62 C63 C64B 111(16)
C59 C62 C63 C64A -53(18)
C62 C63 C64A C65A 150(3)
C64B C63 C64A C65A -18.5(10)
C62 C63 C64A C69A -33(4)
C64B C63 C64A C69A 158.4(13)
C69A C64A C65A C66A 0.0
C63 C64A C65A C66A 177.2(8)
C64A C65A C66A C67A 0.0
C65A C66A C67A C68A 0.0
C66A C67A C68A C69A 0.0
C67A C68A C69A C64A 0.0
C65A C64A C69A C68A 0.0
C63 C64A C69A C68A -176.8(9)
C62 C63 C64B C65B -108(2)
C64A C63 C64B C65B 67.0(12)
C62 C63 C64B C69B 94(2)
C64A C63 C64B C69B -91.4(16)
C69B C64B C65B C66B 0.0
C63 C64B C65B C66B -159.0(17)
C64B C65B C66B C67B 0.0
C65B C66B C67B C68B 0.0
C66B C67B C68B C69B 0.0
C67B C68B C69B C64B 0.0
C65B C64B C69B C68B 0.0
C63 C64B C69B C68B 157.1(18)
C73 N7 C70 C71 -1.4(7)
Zn2 N7 C70 C71 177.5(4)
N7 C70 C71 C72 1.4(7)
C70 C71 C72 C73 -0.8(7)
C70 N7 C73 C74 -178.1(5)
Zn2 N7 C73 C74 2.9(8)
C70 N7 C73 C72 0.9(6)
Zn2 N7 C73 C72 -178.0(4)
C71 C72 C73 C74 178.9(6)
C71 C72 C73 N7 -0.1(7)
N7 C73 C74 C75 1.4(9)
C72 C73 C74 C75 -177.5(6)
N7 C73 C74 C79 178.1(5)
C72 C73 C74 C79 -0.8(9)
C73 C74 C75 N8 -4.6(9)
C79 C74 C75 N8 178.8(5)
C73 C74 C75 C76 171.6(6)
C79 C74 C75 C76 -5.0(9)
C78 N8 C75 C74 176.5(5)
Zn2 N8 C75 C74 3.0(8)
C78 N8 C75 C76 -0.3(6)
Zn2 N8 C75 C76 -173.9(4)
C74 C75 C76 C77 -175.8(6)
N8 C75 C76 C77 0.9(6)
C75 C76 C77 C78 -1.1(7)
C75 N8 C78 C77 -0.4(6)
Zn2 N8 C78 C77 172.9(4)
C76 C77 C78 N8 1.0(7)
C73 C74 C79 C84B 111.2(12)
C75 C74 C79 C84B -71.8(13)
C73 C74 C79 C80A -108.2(10)
C75 C74 C79 C80A 68.8(10)
C73 C74 C79 C84A 79.4(12)
C75 C74 C79 C84A -103.6(12)
C73 C74 C79 C80B -59.5(14)
C75 C74 C79 C80B 117.5(14)
C84B C79 C80A C81A -37.3(15)
C84A C79 C80A C81A -13.2(16)
C74 C79 C80A C81A 174.6(8)
C80B C79 C80A C81A 71.8(14)
C79 C80A C81A C82 3.5(17)
C84B C79 C80B C81B 5(2)
C80A C79 C80B C81B -81(2)
C84A C79 C80B C81B 34(2)
C74 C79 C80B C81B 177.0(16)
C79 C80B C81B C82 1(3)
C80A C81A C82 C83B 34.3(15)
C80A C81A C82 C83A 8.1(15)
C80A C81A C82 C85 -177.7(9)
C80A C81A C82 C81B -86.9(14)
C80B C81B C82 C83B -7(2)
C80B C81B C82 C81A 69.3(18)
C80B C81B C82 C83A -34(2)
C80B C81B C82 C85 -178.5(15)
C83B C82 C83A C84A -85(4)
C81A C82 C83A C84A -10.9(18)
C85 C82 C83A C84A 174.9(11)
C81B C82 C83A C84A 34.4(19)
C82 C83A C84A C79 2(2)
C84B C79 C84A C83A 69(3)
C80A C79 C84A C83A 10.4(18)
C74 C79 C84A C83A -177.5(11)
C80B C79 C84A C83A -35.0(17)
C81A C82 C83B C84B -36.1(16)
C83A C82 C83B C84B 79(3)
C85 C82 C83B C84B 176.7(10)
C81B C82 C83B C84B 6(2)
C80A C79 C84B C83B 37.5(17)
C84A C79 C84B C83B -93(3)
C74 C79 C84B C83B -177.7(11)
C80B C79 C84B C83B -7(2)
C82 C83B C84B C79 1(2)
C83B C82 C85 C86 161(12)
C81A C82 C85 C86 20(12)
C83A C82 C85 C86 -167(12)
C81B C82 C85 C86 -27(12)
C82 C85 C86 C87 60(73)
C85 C86 C87 C92 85(70)
C85 C86 C87 C88 -96(70)
C92 C87 C88 C89 -0.5(9)
C86 C87 C88 C89 -178.9(5)
C87 C88 C89 C90 0.3(9)
C88 C89 C90 C91 -0.3(10)
C89 C90 C91 C92 0.4(11)
C90 C91 C92 C87 -0.6(12)
C88 C87 C92 C91 0.6(10)
C86 C87 C92 C91 179.0(6)
C8S O2S C5S C6S -27.0(18)
O2S C5S C6S C7S 11.0(17)
C5S C6S C7S C8S 6(2)
C6S C7S C8S O2S -18.8(17)
C5S O2S C8S C7S 27.6(16)
C4S O1S C1S C2S -40.5(14)
O1S C1S C2S C3S 28.3(16)
C1S C2S C3S C4S -5.6(19)
C2S C3S C4S O1S -21.9(18)
C1S O1S C4S C3S 42.1(16)
C1H C2H C3H C4H -174(3)
C2H C3H C4H C5H 173(4)
